data_2018774
loop_
_publ_author_name
'Altaf, Muhammad'
'Stoeckli-Evans, Helen'

_publ_section_title
;
 Chiral one- and two-dimensional silver(I)--biotin coordination polymers
;
_journal_coeditor_code EG3103
_journal_issue 2
_journal_name_full 'Acta Crystallographica Section C'
_journal_page_first 127
_journal_page_last 137
_journal_paper_doi 10.1107/S0108270113000322
_journal_volume 69
_journal_year 2013
_chemical_formula_iupac 'C10 H16 N2 O3 S'
_chemical_formula_moiety 'C10 H16 N2 O3 S'
_chemical_formula_sum 'C10 H16 N2 O3 S'
_chemical_formula_weight 244.31
_chemical_name_systematic
;
5-[(3a<i>S</i>,4<i>S</i>,6a<i>R</i>)-2-Oxohexahydro-1<i>H</i>-
thieno[3,4-<i>d</i>]imidazol-4-yl]pentanoic acid
;
_space_group_IT_number 19
_symmetry_cell_setting orthorhombic
_symmetry_space_group_name_Hall 'P 2ac 2ab'
_symmetry_space_group_name_H-M 'P 21 21 21'
_atom_sites_solution_hydrogens geom
_atom_sites_solution_primary direct
_atom_sites_solution_secondary difmap
_audit_creation_method SHELXL97
_cell_angle_alpha 90.00
_cell_angle_beta 90.00
_cell_angle_gamma 90.00
_cell_formula_units_Z 4
_cell_length_a 5.1955(6)
_cell_length_b 10.3017(17)
_cell_length_c 20.943(2)
_cell_measurement_reflns_used 4899
_cell_measurement_temperature 173(2)
_cell_measurement_theta_max 26.10
_cell_measurement_theta_min 1.94
_cell_volume 1120.9(2)
_computing_cell_refinement 'X-AREA (Stoe & Cie, 2009)'
_computing_data_collection 'X-AREA (Stoe & Cie, 2009)'
_computing_data_reduction 'X-RED32 (Stoe & Cie, 2009)'
_computing_molecular_graphics
;
PLATON (Spek, 2009) and Mercury (Macrae <i>et al.</i>, 2008)
;
_computing_publication_material
;
SHELXL97 (Sheldrick, 2008), PLATON (Spek, 2009) and publCIF
(Westrip, 2010)
;
_computing_structure_refinement 'SHELXL97 (Sheldrick, 2008)'
_computing_structure_solution 'SHELXS97 (Sheldrick, 2008)'
_diffrn_ambient_temperature 173(2)
_diffrn_measured_fraction_theta_full 0.996
_diffrn_measured_fraction_theta_max 0.996
_diffrn_measurement_device_type 'Stoe IPDS 2'
_diffrn_measurement_method '\f and \w rotation'
_diffrn_radiation_monochromator graphite
_diffrn_radiation_source 'fine-focus sealed tube'
_diffrn_radiation_type MoK\a
_diffrn_radiation_wavelength 0.71073
_diffrn_reflns_av_R_equivalents 0.0466
_diffrn_reflns_av_sigmaI/netI 0.0462
_diffrn_reflns_limit_h_max 5
_diffrn_reflns_limit_h_min -6
_diffrn_reflns_limit_k_max 10
_diffrn_reflns_limit_k_min -12
_diffrn_reflns_limit_l_max 22
_diffrn_reflns_limit_l_min -25
_diffrn_reflns_number 3715
_diffrn_reflns_theta_full 25.64
_diffrn_reflns_theta_max 25.64
_diffrn_reflns_theta_min 2.20
_diffrn_standards_decay_% 0
_diffrn_standards_number 0
_exptl_absorpt_coefficient_mu 0.283
_exptl_absorpt_correction_T_max 1.0000
_exptl_absorpt_correction_T_min 0.8409
_exptl_absorpt_correction_type multi-scan
_exptl_absorpt_process_details '(MULABS in PLATON; Spek, 2009)'
_exptl_crystal_colour colourless
_exptl_crystal_density_diffrn 1.448
_exptl_crystal_density_method 'not measured'
_exptl_crystal_description rod
_exptl_crystal_F_000 520
_exptl_crystal_size_max 0.50
_exptl_crystal_size_mid 0.13
_exptl_crystal_size_min 0.13
_refine_diff_density_max 0.231
_refine_diff_density_min -0.249
_refine_ls_abs_structure_details 'Flack (1983), with 837 Friedel pairs'
_refine_ls_abs_structure_Flack -0.03(9)
_refine_ls_extinction_method none
_refine_ls_goodness_of_fit_ref 0.994
_refine_ls_hydrogen_treatment mixed
_refine_ls_matrix_type full
_refine_ls_number_parameters 152
_refine_ls_number_reflns 2102
_refine_ls_number_restraints 2
_refine_ls_restrained_S_all 0.994
_refine_ls_R_factor_all 0.0403
_refine_ls_R_factor_gt 0.0354
_refine_ls_shift/su_max 0.000
_refine_ls_shift/su_mean 0.000
_refine_ls_structure_factor_coef Fsqd
_refine_ls_weighting_details 'calc w = 1/[\s^2^(Fo^2^)+(0.0601P)^2^] where P=(Fo^2^+2Fc^2^)/3'
_refine_ls_weighting_scheme calc
_refine_ls_wR_factor_gt 0.0881
_refine_ls_wR_factor_ref 0.0896
_reflns_number_gt 1871
_reflns_number_total 2102
_reflns_threshold_expression I>2\s(I)
_cod_data_source_file eg3103.cif
_cod_data_source_block HL
_cod_database_code 2018774
_cod_database_fobs_code 2018774

loop_
_symmetry_equiv_pos_site_id
_symmetry_equiv_pos_as_xyz
1 x,y,z
2 1/2-x,-y,1/2+z
3 1/2+x,1/2-y,-z
4 -x,1/2+y,1/2-z

loop_
_atom_site_aniso_label
_atom_site_aniso_U_11
_atom_site_aniso_U_22
_atom_site_aniso_U_33
_atom_site_aniso_U_12
_atom_site_aniso_U_13
_atom_site_aniso_U_23
S1 0.0226(3) 0.0301(3) 0.0258(3) -0.0050(2) -0.0035(3) -0.0003(2)
O1 0.0399(11) 0.0238(9) 0.0434(11) -0.0017(8) -0.0178(9) 0.0022(8)
O2 0.0369(11) 0.0256(9) 0.0420(11) 0.0032(8) -0.0119(9) -0.0002(8)
O3 0.0361(10) 0.0277(9) 0.0293(9) 0.0008(8) 0.0111(9) -0.0018(7)
N1 0.0319(10) 0.0225(10) 0.0260(10) -0.0032(9) 0.0074(9) 0.0028(8)
N2 0.0301(11) 0.0199(9) 0.0241(10) -0.0046(8) 0.0077(9) -0.0031(8)
C1 0.0242(12) 0.0254(11) 0.0192(10) -0.0011(9) 0.0016(9) 0.0009(9)
C2 0.0269(12) 0.0299(12) 0.0242(12) -0.0028(11) -0.0001(10) 0.0027(10)
C3 0.0227(11) 0.0275(12) 0.0234(12) 0.0003(9) 0.0009(10) 0.0007(10)
C4 0.0258(11) 0.0296(12) 0.0218(11) -0.0048(10) -0.0004(10) 0.0021(9)
C5 0.0276(11) 0.0259(11) 0.0201(10) -0.0022(10) -0.0043(12) -0.0029(9)
C6 0.0203(11) 0.0259(11) 0.0182(10) 0.0002(9) -0.0003(9) -0.0004(9)
C7 0.0190(11) 0.0237(11) 0.0226(11) 0.0006(9) -0.0028(9) -0.0014(9)
C8 0.0283(13) 0.0209(11) 0.0227(11) 0.0018(9) -0.0012(10) 0.0008(9)
C9 0.0361(15) 0.0212(11) 0.0296(13) -0.0046(10) 0.0017(11) -0.0032(10)
C10 0.0257(11) 0.0240(10) 0.0194(10) 0.0004(10) -0.0011(10) -0.0008(9)

loop_
_atom_site_type_symbol
_atom_site_label
_atom_site_fract_x
_atom_site_fract_y
_atom_site_fract_z
_atom_site_U_iso_or_equiv
_atom_site_thermal_displace_type
_atom_site_calc_flag
_atom_site_refinement_flags
_atom_site_occupancy
S S1 0.56496(11) 0.37007(6) 0.04622(3) 0.0262(2) Uani d . 1.000
O O1 0.4697(4) 0.48208(15) -0.18884(9) 0.0357(6) Uani d . 1.000
O O2 0.3843(4) 0.69236(17) -0.19861(9) 0.0348(6) Uani d . 1.000
O O3 0.4230(4) 0.57414(16) 0.24408(8) 0.0310(5) Uani d . 1.000
N N1 0.5386(4) 0.37186(18) 0.20590(9) 0.0268(6) Uani d D 1.000
N N2 0.7453(4) 0.54283(19) 0.17099(10) 0.0247(6) Uani d D 1.000
C C1 0.5182(4) 0.6058(2) -0.17793(10) 0.0229(6) Uani d . 1.000
C C2 0.7530(5) 0.6264(3) -0.13749(11) 0.0270(7) Uani d . 1.000
C C3 0.7105(5) 0.5814(2) -0.06840(11) 0.0245(7) Uani d . 1.000
C C4 0.9575(5) 0.5932(2) -0.02951(10) 0.0257(7) Uani d . 1.000
C C5 0.9253(5) 0.5770(2) 0.04246(10) 0.0245(6) Uani d . 1.000
C C6 0.8745(4) 0.4413(2) 0.06772(11) 0.0215(6) Uani d . 1.000
C C7 0.8828(4) 0.4365(2) 0.14098(11) 0.0218(6) Uani d . 1.000
C C8 0.7320(5) 0.3151(2) 0.16447(11) 0.0240(7) Uani d . 1.000
C C9 0.6168(5) 0.2460(2) 0.10620(11) 0.0290(8) Uani d . 1.000
C C10 0.5574(5) 0.5015(2) 0.21013(10) 0.0230(6) Uani d . 1.000
H H1N 0.436(5) 0.333(2) 0.2307(11) 0.0320 Uiso d D 1.000
H H1O 0.33530 0.47540 -0.21090 0.0540 Uiso c R 1.000
H H2A 0.79830 0.71980 -0.13760 0.0320 Uiso c R 1.000
H H2B 0.89920 0.57780 -0.15610 0.0320 Uiso c R 1.000
H H2N 0.803(5) 0.6209(19) 0.1756(13) 0.0300 Uiso d D 1.000
H H3A 0.57400 0.63480 -0.04840 0.0290 Uiso c R 1.000
H H3B 0.65220 0.48990 -0.06830 0.0290 Uiso c R 1.000
H H4A 1.03430 0.67950 -0.03790 0.0310 Uiso c R 1.000
H H4B 1.08090 0.52700 -0.04490 0.0310 Uiso c R 1.000
H H5A 1.08330 0.61010 0.06330 0.0290 Uiso c R 1.000
H H5B 0.78140 0.63340 0.05630 0.0290 Uiso c R 1.000
H H6 1.01310 0.38290 0.05110 0.0260 Uiso c R 1.000
H H7 1.06490 0.43340 0.15640 0.0260 Uiso c R 1.000
H H8 0.84720 0.25540 0.18900 0.0290 Uiso c R 1.000
H H9A 0.45200 0.20370 0.11760 0.0350 Uiso c R 1.000
H H9B 0.73680 0.17900 0.09010 0.0350 Uiso c R 1.000

loop_
_atom_type_symbol
_atom_type_description
_atom_type_scat_dispersion_real
_atom_type_scat_dispersion_imag
_atom_type_scat_source
C C 0.0033 0.0016 'International Tables Vol C Tables 4.2.6.8 and 6.1.1.4'
H H 0.0000 0.0000 'International Tables Vol C Tables 4.2.6.8 and 6.1.1.4'
N N 0.0061 0.0033 'International Tables Vol C Tables 4.2.6.8 and 6.1.1.4'
O O 0.0106 0.0060 'International Tables Vol C Tables 4.2.6.8 and 6.1.1.4'
S S 0.1246 0.1234 'International Tables Vol C Tables 4.2.6.8 and 6.1.1.4'

loop_
_geom_angle_atom_site_label_1
_geom_angle_atom_site_label_2
_geom_angle_atom_site_label_3
_geom_angle
_geom_angle_publ_flag
C6 S1 C9 88.95(11) no
C1 O1 H1O 109.00 no
C8 N1 C10 112.97(19) no
C7 N2 C10 112.50(18) no
C10 N1 H1N 118.5(15) no
C8 N1 H1N 127.9(15) no
C7 N2 H2N 125.5(17) no
C10 N2 H2N 118.6(18) no
O1 C1 O2 122.7(2) no
O2 C1 C2 124.4(2) no
O1 C1 C2 112.9(2) no
C1 C2 C3 111.9(2) no
C2 C3 C4 111.0(2) no
C3 C4 C5 115.3(2) no
C4 C5 C6 117.66(18) no
S1 C6 C5 115.96(16) no
C5 C6 C7 111.90(17) no
S1 C6 C7 104.98(14) no
N2 C7 C8 102.83(17) no
C6 C7 C8 109.13(17) no
N2 C7 C6 113.24(18) no
N1 C8 C9 113.1(2) no
C7 C8 C9 108.54(18) no
N1 C8 C7 102.35(16) no
S1 C9 C8 106.38(14) no
O3 C10 N2 124.4(2) no
N1 C10 N2 109.1(2) no
O3 C10 N1 126.5(2) no
C1 C2 H2A 109.00 no
C1 C2 H2B 109.00 no
C3 C2 H2A 109.00 no
C3 C2 H2B 109.00 no
H2A C2 H2B 108.00 no
C2 C3 H3A 110.00 no
C2 C3 H3B 109.00 no
C4 C3 H3A 109.00 no
C4 C3 H3B 109.00 no
H3A C3 H3B 108.00 no
C3 C4 H4A 108.00 no
C3 C4 H4B 108.00 no
C5 C4 H4A 109.00 no
C5 C4 H4B 109.00 no
H4A C4 H4B 107.00 no
C4 C5 H5A 108.00 no
C4 C5 H5B 108.00 no
C6 C5 H5A 108.00 no
C6 C5 H5B 108.00 no
H5A C5 H5B 107.00 no
S1 C6 H6 108.00 no
C5 C6 H6 108.00 no
C7 C6 H6 108.00 no
N2 C7 H7 110.00 no
C6 C7 H7 110.00 no
C8 C7 H7 110.00 no
N1 C8 H8 111.00 no
C7 C8 H8 111.00 no
C9 C8 H8 111.00 no
S1 C9 H9A 110.00 no
S1 C9 H9B 110.00 no
C8 C9 H9A 110.00 no
C8 C9 H9B 110.00 no
H9A C9 H9B 109.00 no

loop_
_geom_bond_atom_site_label_1
_geom_bond_atom_site_label_2
_geom_bond_distance
_geom_bond_publ_flag
S1 C6 1.824(2) no
S1 C9 1.812(2) no
O1 C1 1.319(3) no
O2 C1 1.211(3) no
O3 C10 1.246(3) no
O1 H1O 0.8400 no
N1 C8 1.451(3) no
N1 C10 1.342(3) no
N2 C10 1.344(3) no
N2 C7 1.451(3) no
N1 H1N 0.85(2) no
N2 H2N 0.86(2) no
C1 C2 1.500(3) no
C2 C3 1.535(3) no
C3 C4 1.525(4) no
C4 C5 1.526(3) no
C5 C6 1.518(3) no
C6 C7 1.536(3) no
C7 C8 1.556(3) no
C8 C9 1.534(3) no
C2 H2A 0.9900 no
C2 H2B 0.9900 no
C3 H3A 0.9900 no
C3 H3B 0.9900 no
C4 H4A 0.9900 no
C4 H4B 0.9900 no
C5 H5A 0.9900 no
C5 H5B 0.9900 no
C6 H6 1.0000 no
C7 H7 1.0000 no
C8 H8 1.0000 no
C9 H9A 0.9900 no
C9 H9B 0.9900 no

loop_
_geom_hbond_atom_site_label_D
_geom_hbond_atom_site_label_H
_geom_hbond_atom_site_label_A
_geom_hbond_site_symmetry_A
_geom_hbond_distance_DH
_geom_hbond_distance_HA
_geom_hbond_distance_DA
_geom_hbond_angle_DHA
_geom_hbond_publ_flag
N1 H1N O2 2_565 0.85(2) 2.24(2) 3.044(3) 158(2) yes
O1 H1O O3 2_564 0.84 1.72 2.544(3) 167 yes
N2 H2N O2 3_565 0.86(2) 2.03(2) 2.881(3) 169(2) yes
C3 H3B S1 . 0.99 2.74 3.328(2) 119 yes
C6 H6 S1 1_655 1.00 2.87 3.689(2) 139 yes
C8 H8 O1 3_555 1.00 2.53 3.340(3) 138 yes

loop_
_geom_torsion_atom_site_label_1
_geom_torsion_atom_site_label_2
_geom_torsion_atom_site_label_3
_geom_torsion_atom_site_label_4
_geom_torsion
_geom_torsion_publ_flag
C9 S1 C6 C5 -166.31(17) no
C9 S1 C6 C7 -42.28(15) no
C6 S1 C9 C8 41.21(17) no
C10 N1 C8 C7 -0.8(2) no
C10 N1 C8 C9 -117.4(2) no
C8 N1 C10 O3 -177.1(2) no
C8 N1 C10 N2 3.5(3) no
C10 N2 C7 C6 121.9(2) no
C10 N2 C7 C8 4.3(2) no
C7 N2 C10 O3 175.6(2) no
C7 N2 C10 N1 -5.0(3) no
O1 C1 C2 C3 -69.4(3) no
O2 C1 C2 C3 110.4(3) no
C1 C2 C3 C4 175.51(19) yes
C2 C3 C4 C5 168.35(19) yes
C3 C4 C5 C6 73.2(3) yes
C4 C5 C6 S1 -67.4(3) no
C4 C5 C6 C7 172.3(2) no
S1 C6 C7 N2 -81.88(18) no
S1 C6 C7 C8 32.00(19) no
C5 C6 C7 N2 44.7(2) no
C5 C6 C7 C8 158.58(19) no
N2 C7 C8 N1 -2.0(2) no
N2 C7 C8 C9 117.9(2) no
C6 C7 C8 N1 -122.44(18) no
C6 C7 C8 C9 -2.6(2) no
N1 C8 C9 S1 84.6(2) no
C7 C8 C9 S1 -28.3(2) no

loop_
_cod_related_entry_id
_cod_related_entry_database
_cod_related_entry_code
1 ChemSpider 149962
